data_7235527
loop_
_publ_author_name
'Kotikalapudi, Ramesh'
'Siva Kumari, A. Leela'
'Swamy, K. C. Kumara'

_publ_section_title
;
 NHC--gold(i) catalysed [4 + 2] cycloaddition--acyclic addition of dialkyl
 substituted propargylic esters with 1,3-diphenylisobenzofuran: synthesis
 of novel benzo[c]fluorenols and substituted dienes
;
_journal_issue 34
_journal_name_full 'RSC Adv.'
_journal_page_first 17717
_journal_paper_doi 10.1039/C4RA01105H
_journal_volume 4
_journal_year 2014
_chemical_formula_sum 'C37 H28 O4'
_chemical_formula_weight 536.59
_space_group_IT_number 14
_space_group_name_Hall '-P 2ybc'
_space_group_name_H-M_alt 'P 1 21/c 1'
_symmetry_cell_setting monoclinic
_symmetry_space_group_name_H-M 'P 1 21/c 1'
_atom_sites_solution_hydrogens geom
_atom_sites_solution_primary direct
_atom_sites_solution_secondary difmap
_audit_creation_method SHELXL-97
_cell_angle_alpha 90.00
_cell_angle_beta 91.002(16)
_cell_angle_gamma 90.00
_cell_formula_units_Z 4
_cell_length_a 10.5694(14)
_cell_length_b 16.183(4)
_cell_length_c 16.088(4)
_cell_measurement_reflns_used 1307
_cell_measurement_temperature 293(2)
_cell_measurement_theta_max 24.8640
_cell_measurement_theta_min 3.4040
_cell_volume 2751.3(10)
_computing_cell_refinement 'CrysAlisPro, Oxford Diffraction Ltd.'
_computing_data_collection 'CrysAlisPro, Oxford Diffraction Ltd.'
_computing_data_reduction 'CrysAlisPro, Oxford Diffraction Ltd.'
_computing_structure_refinement 'SHELXL-97 (Sheldrick, 1997)'
_computing_structure_solution 'SHELXS-97 (Sheldrick, 1990)'
_diffrn_ambient_temperature 293(2)
_diffrn_measured_fraction_theta_full 0.8934
_diffrn_measured_fraction_theta_max 0.913
_diffrn_measurement_device_type 'Xcalibur, Eos, Gemini'
_diffrn_measurement_method '\w scans'
_diffrn_radiation_monochromator graphite
_diffrn_radiation_source 'fine-focus sealed tube'
_diffrn_radiation_type MoK\a
_diffrn_radiation_wavelength 0.71073
_diffrn_reflns_av_R_equivalents 0.0341
_diffrn_reflns_av_sigmaI/netI 0.0767
_diffrn_reflns_limit_h_max 10
_diffrn_reflns_limit_h_min -12
_diffrn_reflns_limit_k_max 19
_diffrn_reflns_limit_k_min -17
_diffrn_reflns_limit_l_max 17
_diffrn_reflns_limit_l_min -18
_diffrn_reflns_number 7007
_diffrn_reflns_theta_full 25.00
_diffrn_reflns_theta_max 28.9800
_diffrn_reflns_theta_min 2.8179
_diffrn_standards_decay_% none
_diffrn_standards_interval_count 'not applicable'
_diffrn_standards_interval_time 'not applicable'
_diffrn_standards_number 'not applicable'
_exptl_absorpt_coefficient_mu 0.083
_exptl_absorpt_correction_T_max 1.00000
_exptl_absorpt_correction_T_min 0.93687
_exptl_absorpt_correction_type multi-scan
_exptl_absorpt_process_details 'CrysAlisPro, Oxford Diffraction Ltd.'
_exptl_crystal_colour colorless
_exptl_crystal_density_diffrn 1.296
_exptl_crystal_density_method 'not measured'
_exptl_crystal_description block
_exptl_crystal_F_000 1128
_exptl_crystal_size_max 0.20
_exptl_crystal_size_mid 0.16
_exptl_crystal_size_min 0.14
_refine_diff_density_max 0.126
_refine_diff_density_min -0.130
_refine_diff_density_rms 0.031
_refine_ls_extinction_method none
_refine_ls_goodness_of_fit_ref 0.931
_refine_ls_hydrogen_treatment constr
_refine_ls_matrix_type full
_refine_ls_number_parameters 371
_refine_ls_number_reflns 4417
_refine_ls_number_restraints 0
_refine_ls_restrained_S_all 0.931
_refine_ls_R_factor_all 0.1085
_refine_ls_R_factor_gt 0.0508
_refine_ls_shift/su_max 0.001
_refine_ls_shift/su_mean 0.000
_refine_ls_structure_factor_coef Fsqd
_refine_ls_weighting_details 'calc w=1/[\s^2^(Fo^2^)+(0.0206P)^2^+0.0000P] where P=(Fo^2^+2Fc^2^)/3'
_refine_ls_weighting_scheme calc
_refine_ls_wR_factor_gt 0.0748
_refine_ls_wR_factor_ref 0.0920
_reflns_number_gt 2462
_reflns_number_total 4417
_reflns_threshold_expression >2sigma(I)
_cod_data_source_file c4ra01105h2.cif
_cod_data_source_block compd_4l
_cod_original_sg_symbol_H-M 'P 21/c'
_cod_database_code 7235527

loop_
_symmetry_equiv_pos_as_xyz
'x, y, z'
'-x, y+1/2, -z+1/2'
'-x, -y, -z'
'x, -y-1/2, z-1/2'

loop_
_atom_site_label
_atom_site_type_symbol
_atom_site_fract_x
_atom_site_fract_y
_atom_site_fract_z
_atom_site_U_iso_or_equiv
_atom_site_adp_type
_atom_site_occupancy
_atom_site_symmetry_multiplicity
_atom_site_calc_flag
_atom_site_refinement_flags
O2 O 0.48887(12) 0.08167(11) 0.16449(10) 0.0470(5) Uani 1 1 d .
O3 O 0.53554(14) -0.05335(13) 0.15385(12) 0.0706(6) Uani 1 1 d .
C31 C 0.5655(2) 0.01484(19) 0.17388(16) 0.0475(7) Uani 1 1 d .
C1 C 0.1876(2) 0.10754(16) 0.04296(16) 0.0427(7) Uani 1 1 d .
C7 C 0.31816(19) 0.10097(16) 0.07443(15) 0.0444(7) Uani 1 1 d .
H7 H 0.3797 0.1238 0.0408 0.053 Uiso 1 1 calc R
C8 C 0.35977(19) 0.06691(16) 0.14429(16) 0.0414(6) Uani 1 1 d .
C17 C 0.39035(19) 0.08009(16) 0.33207(14) 0.0390(6) Uani 1 1 d .
C3 C -0.0390(2) 0.10204(17) 0.05641(17) 0.0512(7) Uani 1 1 d .
H3 H -0.1088 0.0911 0.0890 0.061 Uiso 1 1 calc R
C9 C 0.29096(19) 0.01954(16) 0.20474(16) 0.0415(6) Uani 1 1 d .
H9 H 0.2303 -0.0168 0.1836 0.050 Uiso 1 1 calc R
O1 O -0.17139(15) 0.13473(14) -0.06314(11) 0.0769(7) Uani 1 1 d .
O4 O 0.16291(14) 0.19063(13) 0.30475(12) 0.0731(6) Uani 1 1 d .
C11 C 0.23711(19) -0.03809(17) 0.34005(16) 0.0412(6) Uani 1 1 d .
C10 C 0.30423(18) 0.02191(15) 0.28694(16) 0.0371(6) Uani 1 1 d .
C24 C 0.2937(2) 0.25872(16) 0.21067(16) 0.0450(7) Uani 1 1 d .
C23 C 0.2700(2) 0.20457(17) 0.28184(17) 0.0481(7) Uani 1 1 d .
C12 C 0.2259(2) -0.12006(18) 0.31812(18) 0.0593(8) Uani 1 1 d .
H12 H 0.2572 -0.1379 0.2675 0.071 Uiso 1 1 calc R
C18 C 0.48831(19) 0.04727(18) 0.37972(15) 0.0515(7) Uani 1 1 d .
H18 H 0.4964 -0.0098 0.3841 0.062 Uiso 1 1 calc R
C22 C 0.3789(2) 0.16561(17) 0.32745(15) 0.0431(7) Uani 1 1 d .
C16 C 0.18803(19) -0.01366(18) 0.41479(16) 0.0504(7) Uani 1 1 d .
H16 H 0.1936 0.0415 0.4305 0.060 Uiso 1 1 calc R
C32 C 0.6885(2) 0.03816(19) 0.21237(15) 0.0470(7) Uani 1 1 d .
C37 C 0.7176(2) 0.1186(2) 0.23409(16) 0.0585(8) Uani 1 1 d .
H37 H 0.6600 0.1607 0.2226 0.070 Uiso 1 1 calc R
C29 C 0.4146(2) 0.27664(17) 0.18446(17) 0.0514(7) Uani 1 1 d .
H29 H 0.4840 0.2571 0.2148 0.062 Uiso 1 1 calc R
C2 C 0.0820(2) 0.09443(17) 0.08962(16) 0.0494(7) Uani 1 1 d .
H2 H 0.0922 0.0800 0.1453 0.059 Uiso 1 1 calc R
C28 C 0.4333(2) 0.32259(19) 0.11458(18) 0.0628(9) Uani 1 1 d .
H28 H 0.5152 0.3347 0.0982 0.075 Uiso 1 1 calc R
C6 C 0.1678(2) 0.1331(2) -0.03774(17) 0.0667(9) Uani 1 1 d .
H6 H 0.2371 0.1448 -0.0705 0.080 Uiso 1 1 calc R
C4 C -0.0554(2) 0.12567(18) -0.02423(18) 0.0538(7) Uani 1 1 d .
C15 C 0.1308(2) -0.0695(2) 0.46681(18) 0.0616(9) Uani 1 1 d .
H15 H 0.0979 -0.0519 0.5170 0.074 Uiso 1 1 calc R
C25 C 0.1923(2) 0.28842(19) 0.16371(19) 0.0600(8) Uani 1 1 d .
H25 H 0.1101 0.2771 0.1800 0.072 Uiso 1 1 calc R
C19 C 0.5741(2) 0.0973(2) 0.42083(17) 0.0631(9) Uani 1 1 d .
H19 H 0.6396 0.0742 0.4524 0.076 Uiso 1 1 calc R
C14 C 0.1225(2) -0.1508(2) 0.4443(2) 0.0746(11) Uani 1 1 d .
H14 H 0.0851 -0.1888 0.4796 0.090 Uiso 1 1 calc R
C33 C 0.7736(2) -0.0227(2) 0.23069(17) 0.0662(9) Uani 1 1 d .
H33 H 0.7545 -0.0773 0.2174 0.079 Uiso 1 1 calc R
C30 C -0.2802(2) 0.1160(2) -0.01693(19) 0.0755(10) Uani 1 1 d .
H30A H -0.2731 0.0610 0.0050 0.113 Uiso 1 1 calc R
H30B H -0.3539 0.1197 -0.0525 0.113 Uiso 1 1 calc R
H30C H -0.2875 0.1547 0.0280 0.113 Uiso 1 1 calc R
C21 C 0.4659(2) 0.21576(19) 0.36904(17) 0.0569(8) Uani 1 1 d .
H21 H 0.4587 0.2729 0.3657 0.068 Uiso 1 1 calc R
C36 C 0.8317(2) 0.1368(2) 0.27284(17) 0.0698(9) Uani 1 1 d .
H36 H 0.8508 0.1910 0.2873 0.084 Uiso 1 1 calc R
C13 C 0.1688(2) -0.1762(2) 0.3703(2) 0.0719(9) Uani 1 1 d .
H13 H 0.1622 -0.2314 0.3547 0.086 Uiso 1 1 calc R
C27 C 0.3326(3) 0.3509(2) 0.06859(18) 0.0723(9) Uani 1 1 d .
H27 H 0.3456 0.3813 0.0204 0.087 Uiso 1 1 calc R
C20 C 0.5624(3) 0.1808(2) 0.41495(17) 0.0655(9) Uani 1 1 d .
H20 H 0.6207 0.2146 0.4424 0.079 Uiso 1 1 calc R
C5 C 0.0476(2) 0.1419(2) -0.07123(17) 0.0739(10) Uani 1 1 d .
H5 H 0.0368 0.1590 -0.1261 0.089 Uiso 1 1 calc R
C35 C 0.9163(2) 0.0755(2) 0.28994(18) 0.0705(10) Uani 1 1 d .
H35 H 0.9932 0.0878 0.3160 0.085 Uiso 1 1 calc R
C26 C 0.2119(3) 0.3339(2) 0.0941(2) 0.0753(10) Uani 1 1 d .
H26 H 0.1430 0.3538 0.0634 0.090 Uiso 1 1 calc R
C34 C 0.8882(2) -0.0039(2) 0.26890(19) 0.0784(11) Uani 1 1 d .
H34 H 0.9463 -0.0457 0.2803 0.094 Uiso 1 1 calc R

loop_
_atom_site_aniso_label
_atom_site_aniso_U_11
_atom_site_aniso_U_22
_atom_site_aniso_U_33
_atom_site_aniso_U_23
_atom_site_aniso_U_13
_atom_site_aniso_U_12
O2 0.0369(8) 0.0495(13) 0.0544(12) 0.0017(9) -0.0079(8) -0.0049(9)
O3 0.0546(10) 0.0563(15) 0.1004(18) -0.0198(12) -0.0135(10) 0.0000(11)
C31 0.0400(14) 0.053(2) 0.0500(19) 0.0045(15) 0.0005(13) -0.0024(15)
C1 0.0475(14) 0.0433(18) 0.0372(17) -0.0019(13) -0.0036(13) -0.0014(13)
C7 0.0428(13) 0.0494(19) 0.0410(18) -0.0036(13) 0.0019(13) -0.0067(13)
C8 0.0366(12) 0.0468(18) 0.0407(17) -0.0057(13) -0.0062(12) -0.0038(13)
C17 0.0358(12) 0.0445(18) 0.0367(17) 0.0042(13) -0.0039(12) -0.0044(13)
C3 0.0455(14) 0.056(2) 0.052(2) 0.0005(15) -0.0030(14) 0.0047(13)
C9 0.0353(11) 0.0416(17) 0.0474(18) -0.0031(14) -0.0068(12) -0.0030(12)
O1 0.0582(10) 0.102(2) 0.0693(16) 0.0022(13) -0.0242(11) 0.0069(12)
O4 0.0474(9) 0.0670(16) 0.1052(18) 0.0138(12) 0.0091(11) 0.0031(10)
C11 0.0363(12) 0.0418(18) 0.0450(18) 0.0034(14) -0.0118(12) -0.0002(13)
C10 0.0337(11) 0.0358(16) 0.0417(18) 0.0023(12) -0.0063(12) 0.0015(12)
C24 0.0462(13) 0.0346(17) 0.0539(19) -0.0013(14) -0.0062(14) 0.0008(13)
C23 0.0452(14) 0.0359(17) 0.063(2) -0.0049(14) -0.0019(14) 0.0009(14)
C12 0.0580(15) 0.044(2) 0.076(2) 0.0044(17) 0.0006(15) -0.0028(15)
C18 0.0488(13) 0.052(2) 0.0532(19) 0.0124(15) -0.0115(14) -0.0078(15)
C22 0.0423(13) 0.0433(18) 0.0436(18) -0.0014(13) -0.0024(12) -0.0047(14)
C16 0.0471(13) 0.056(2) 0.0481(19) 0.0035(15) -0.0115(14) -0.0042(14)
C32 0.0351(12) 0.058(2) 0.0476(18) 0.0040(15) 0.0009(12) 0.0000(14)
C37 0.0402(13) 0.066(2) 0.069(2) 0.0013(17) -0.0083(14) -0.0031(15)
C29 0.0488(14) 0.0421(18) 0.063(2) 0.0066(15) -0.0114(14) 0.0027(14)
C2 0.0495(13) 0.060(2) 0.0385(17) 0.0049(14) -0.0037(13) 0.0059(14)
C28 0.0565(15) 0.062(2) 0.069(2) 0.0143(17) -0.0097(16) -0.0029(16)
C6 0.0588(16) 0.093(3) 0.048(2) 0.0169(18) -0.0016(15) -0.0068(17)
C4 0.0527(15) 0.055(2) 0.053(2) -0.0040(16) -0.0148(15) 0.0032(15)
C15 0.0470(14) 0.080(3) 0.058(2) 0.0155(19) -0.0036(14) -0.0063(17)
C25 0.0476(14) 0.059(2) 0.073(2) 0.0001(17) -0.0120(16) 0.0040(15)
C19 0.0528(15) 0.079(3) 0.057(2) 0.0139(17) -0.0214(14) -0.0131(18)
C14 0.0532(16) 0.082(3) 0.088(3) 0.039(2) -0.0110(18) -0.0149(19)
C33 0.0482(14) 0.063(2) 0.087(2) 0.0071(18) -0.0087(16) -0.0029(16)
C30 0.0490(14) 0.072(3) 0.105(3) -0.014(2) -0.0232(17) 0.0082(16)
C21 0.0614(15) 0.0487(19) 0.060(2) -0.0040(15) -0.0041(15) -0.0133(16)
C36 0.0537(15) 0.083(3) 0.073(2) -0.0032(19) -0.0056(16) -0.0192(18)
C13 0.0708(18) 0.043(2) 0.101(3) 0.012(2) -0.002(2) -0.0118(17)
C27 0.0738(18) 0.076(3) 0.067(2) 0.0200(18) -0.0115(18) 0.0028(19)
C20 0.0644(17) 0.077(3) 0.055(2) -0.0026(18) -0.0142(16) -0.0277(19)
C5 0.0664(17) 0.106(3) 0.049(2) 0.0232(19) -0.0137(17) 0.0002(19)
C35 0.0449(15) 0.100(3) 0.067(2) 0.022(2) -0.0110(15) -0.020(2)
C26 0.0668(18) 0.079(3) 0.079(3) 0.013(2) -0.0205(19) 0.0160(19)
C34 0.0482(16) 0.091(3) 0.095(3) 0.024(2) -0.0152(17) 0.0001(18)

loop_
_atom_type_symbol
_atom_type_description
_atom_type_scat_dispersion_real
_atom_type_scat_dispersion_imag
_atom_type_scat_source
C C 0.0030 0.0020 'International Tables Vol C Tables 4.2.6.8 and 6.1.1.4'
H H 0.0000 0.0000 'International Tables Vol C Tables 4.2.6.8 and 6.1.1.4'
O O 0.0110 0.0060 'International Tables Vol C Tables 4.2.6.8 and 6.1.1.4'

loop_
_geom_angle_atom_site_label_1
_geom_angle_atom_site_label_2
_geom_angle_atom_site_label_3
_geom_angle
C31 O2 C8 117.5(2)
O3 C31 O2 123.5(2)
O3 C31 C32 125.3(3)
O2 C31 C32 111.2(2)
C2 C1 C6 116.8(2)
C2 C1 C7 124.7(2)
C6 C1 C7 118.4(2)
C8 C7 C1 128.5(2)
C7 C8 O2 115.5(2)
C7 C8 C9 129.1(2)
O2 C8 C9 115.4(2)
C18 C17 C22 118.4(2)
C18 C17 C10 118.2(2)
C22 C17 C10 123.4(2)
C4 C3 C2 119.7(2)
C10 C9 C8 127.5(2)
C4 O1 C30 117.7(2)
C16 C11 C12 117.9(3)
C16 C11 C10 120.5(3)
C12 C11 C10 121.5(3)
C9 C10 C11 120.8(2)
C9 C10 C17 123.8(2)
C11 C10 C17 115.3(2)
C29 C24 C25 118.1(3)
C29 C24 C23 122.3(2)
C25 C24 C23 119.4(2)
O4 C23 C24 121.3(2)
O4 C23 C22 119.0(2)
C24 C23 C22 119.7(2)
C11 C12 C13 120.9(3)
C19 C18 C17 121.4(3)
C21 C22 C17 119.9(2)
C21 C22 C23 119.2(2)
C17 C22 C23 120.8(2)
C11 C16 C15 121.2(3)
C33 C32 C37 118.9(2)
C33 C32 C31 118.6(3)
C37 C32 C31 122.4(3)
C36 C37 C32 120.3(3)
C28 C29 C24 120.9(2)
C1 C2 C3 122.0(2)
C27 C28 C29 120.4(3)
C1 C6 C5 121.6(2)
C3 C4 C5 119.6(2)
C3 C4 O1 124.2(3)
C5 C4 O1 116.2(3)
C14 C15 C16 119.8(3)
C26 C25 C24 120.6(3)
C20 C19 C18 119.5(3)
C13 C14 C15 120.0(3)
C32 C33 C34 120.4(3)
C20 C21 C22 119.9(3)
C35 C36 C37 120.2(3)
C14 C13 C12 120.1(3)
C28 C27 C26 119.4(3)
C19 C20 C21 120.9(3)
C4 C5 C6 120.2(3)
C34 C35 C36 119.9(3)
C25 C26 C27 120.6(3)
C35 C34 C33 120.3(3)

loop_
_geom_bond_atom_site_label_1
_geom_bond_atom_site_label_2
_geom_bond_distance
O2 C31 1.358(3)
O2 C8 1.417(2)
O3 C31 1.191(3)
C31 C32 1.479(3)
C1 C2 1.372(3)
C1 C6 1.375(3)
C1 C7 1.465(3)
C7 C8 1.320(3)
C8 C9 1.445(3)
C17 C18 1.383(3)
C17 C22 1.391(3)
C17 C10 1.490(3)
C3 C4 1.361(3)
C3 C2 1.383(3)
C9 C10 1.328(3)
O1 C4 1.374(3)
O1 C30 1.413(3)
O4 C23 1.218(2)
C11 C16 1.376(3)
C11 C12 1.377(4)
C11 C10 1.482(3)
C24 C29 1.383(3)
C24 C25 1.387(3)
C24 C23 1.467(3)
C23 C22 1.494(3)
C12 C13 1.383(4)
C18 C19 1.376(3)
C22 C21 1.390(3)
C16 C15 1.379(3)
C32 C33 1.363(3)
C32 C37 1.381(4)
C37 C36 1.379(3)
C29 C28 1.365(3)
C28 C27 1.364(3)
C6 C5 1.378(3)
C4 C5 1.362(3)
C15 C14 1.367(4)
C25 C26 1.360(4)
C19 C20 1.360(4)
C14 C13 1.359(4)
C33 C34 1.382(3)
C21 C20 1.371(3)
C36 C35 1.360(4)
C27 C26 1.374(3)
C35 C34 1.360(4)
